data_7008359
loop_
_publ_author_name
'Yucesan, Gundog'
'Golub, Vladimir'
'O'Connor, C J'
'Zubieta, Jon'

_publ_section_title
;
 Solid state coordination chemistry of the
 copper(ii)-terpyridine/oxovanadium organophosphonate system:
 hydrothermal syntheses, structural characterization and magnetic
 properties.
;
_journal_issue 13
_journal_name_full 'Dalton transactions (Cambridge, England : 2003)'
_journal_page_first 2241
_journal_page_last 2251
_journal_paper_doi 10.1039/b502073e
_journal_year 2005
_chemical_formula_sum 'C19 H21 Cu N3 O13 P2 V3'
_chemical_formula_weight 777.69
_chemical_name_systematic
;
?
;
_space_group_IT_number 2
_symmetry_cell_setting triclinic
_symmetry_space_group_name_Hall '-P 1'
_symmetry_space_group_name_H-M 'P -1'
_atom_sites_solution_hydrogens geom
_atom_sites_solution_primary direct
_atom_sites_solution_secondary difmap
_audit_creation_method SHELXL-97
_cell_angle_alpha 88.698(6)
_cell_angle_beta 76.678(6)
_cell_angle_gamma 69.082(6)
_cell_formula_units_Z 2
_cell_length_a 10.051(3)
_cell_length_b 10.220(3)
_cell_length_c 14.287(5)
_cell_measurement_reflns_used 9037
_cell_measurement_temperature 96(2)
_cell_measurement_theta_max 32.81
_cell_measurement_theta_min 1.47
_cell_volume 1331.1(7)
_computing_cell_refinement 'Bruker SMART'
_computing_data_collection 'Bruker SMART'
_computing_data_reduction 'Bruker SAINT'
_computing_molecular_graphics 'Bruker SHELXTL and CrystalMaker 6.x'
_computing_publication_material 'Bruker SHELXTL'
_computing_structure_refinement 'SHELXL-97 (Sheldrick, 1997)'
_computing_structure_solution 'SHELXS-97 (Sheldrick, 1990)'
_diffrn_ambient_temperature 96(2)
_diffrn_detector_area_resol_mean '512 x 512'
_diffrn_measured_fraction_theta_full 0.913
_diffrn_measured_fraction_theta_max 0.913
_diffrn_measurement_device_type 'CCD area detector'
_diffrn_measurement_method 'Phi and omega scans'
_diffrn_radiation_monochromator graphite
_diffrn_radiation_source 'fine-focus sealed tube'
_diffrn_radiation_type MoK\a
_diffrn_radiation_wavelength 0.71073
_diffrn_reflns_av_R_equivalents 0.0335
_diffrn_reflns_av_sigmaI/netI 0.0578
_diffrn_reflns_limit_h_max 14
_diffrn_reflns_limit_h_min -15
_diffrn_reflns_limit_k_max 15
_diffrn_reflns_limit_k_min -15
_diffrn_reflns_limit_l_max 20
_diffrn_reflns_limit_l_min -20
_diffrn_reflns_number 17857
_diffrn_reflns_theta_full 32.81
_diffrn_reflns_theta_max 32.81
_diffrn_reflns_theta_min 1.47
_diffrn_standards_decay_% 0.001
_exptl_absorpt_coefficient_mu 2.000
_exptl_absorpt_correction_T_max 0.9611
_exptl_absorpt_correction_T_min 0.7953
_exptl_absorpt_correction_type multi-scan
_exptl_absorpt_process_details SADABS
_exptl_crystal_colour green
_exptl_crystal_density_diffrn 1.940
_exptl_crystal_density_method 'not measured'
_exptl_crystal_description needle
_exptl_crystal_F_000 776
_exptl_crystal_size_max 0.12
_exptl_crystal_size_mid 0.06
_exptl_crystal_size_min 0.02
_refine_diff_density_max 0.784
_refine_diff_density_min -0.493
_refine_diff_density_rms 0.126
_refine_ls_extinction_method none
_refine_ls_goodness_of_fit_ref 1.034
_refine_ls_hydrogen_treatment refall
_refine_ls_matrix_type full
_refine_ls_number_parameters 394
_refine_ls_number_reflns 9037
_refine_ls_number_restraints 0
_refine_ls_restrained_S_all 1.034
_refine_ls_R_factor_all 0.0609
_refine_ls_R_factor_gt 0.0436
_refine_ls_shift/su_max 0.001
_refine_ls_shift/su_mean 0.000
_refine_ls_structure_factor_coef Fsqd
_refine_ls_weighting_details 'calc w=1/[\s^2^(Fo^2^)+(0.0471P)^2^+0.6497P] where P=(Fo^2^+2Fc^2^)/3'
_refine_ls_weighting_scheme calc
_refine_ls_wR_factor_gt 0.0940
_refine_ls_wR_factor_ref 0.1030
_reflns_number_gt 7117
_reflns_number_total 9037
_reflns_threshold_expression >2sigma(I)
_cod_data_source_file b502073e.txt
_cod_data_source_block compound_6
_cod_depositor_comments
;
The following automatic conversions were performed:
'_symmetry_cell_setting' value 'Triclinic' changed to 'triclinic'
according to '/home/saulius/struct/CIF-dictionaries/cif_core.dic'
dictionary named 'cif_core.dic' version 2.4.1 from 2010-06-29.

Automatic conversion script
Id: cif_fix_enum 1527 2010-12-29 10:47:43Z saulius 
;
_cod_original_sg_symbol_H-M P-1
_cod_database_code 7008359

loop_
_symmetry_equiv_pos_as_xyz
'x, y, z'
'-x, -y, -z'

loop_
_atom_site_label
_atom_site_type_symbol
_atom_site_fract_x
_atom_site_fract_y
_atom_site_fract_z
_atom_site_U_iso_or_equiv
_atom_site_adp_type
_atom_site_occupancy
_atom_site_symmetry_multiplicity
_atom_site_calc_flag
_atom_site_refinement_flags
_atom_site_disorder_assembly
_atom_site_disorder_group
Cu1 Cu 0.38404(3) 0.72243(3) 0.45302(2) 0.00987(7) Uani 1 1 d . . .
V1 V 0.53902(6) 0.22934(6) 0.02166(4) 0.00774(15) Uani 0.7100(15) 1 d P . 1
V2 V 0.16469(5) 0.69941(4) 0.30575(3) 0.00945(8) Uani 1 1 d . . .
V3 V -0.05620(5) 0.94105(4) -0.27591(3) 0.01018(9) Uani 1 1 d . . .
V1A V 0.47421(15) 0.26249(14) -0.02363(10) 0.0075(4) Uani 0.2900(15) 1 d P . 2
P1 P 0.31334(7) 0.56526(6) 0.09744(4) 0.00834(11) Uani 1 1 d . . .
P2 P -0.28872(7) 0.91441(7) -0.08755(5) 0.00924(12) Uani 1 1 d . . .
O1 O 0.3097(2) 0.6725(2) 0.35228(14) 0.0155(4) Uani 1 1 d . . .
O2 O 0.21328(19) 0.57432(18) 0.20022(12) 0.0104(3) Uani 1 1 d . . .
O3 O -0.2034(2) 0.8962(2) -0.19467(13) 0.0149(4) Uani 1 1 d . . .
O4 O 0.1967(2) 0.9180(2) 0.49833(14) 0.0145(4) Uani 1 1 d . . .
H99 H 0.1269 0.9007 0.5343 0.022 Uiso 1 1 calc R . .
O5 O 0.0957(2) 0.8736(2) 0.27097(15) 0.0222(4) Uani 1 1 d . . .
O6 O 0.0387(2) 0.6707(2) 0.38608(14) 0.0170(4) Uani 1 1 d . . .
O7 O 0.4359(2) 0.42318(18) 0.07905(14) 0.0143(4) Uani 1 1 d . . .
O8 O -0.40038(19) 1.06237(18) -0.06638(13) 0.0120(3) Uani 1 1 d . . .
O9 O 0.0995(2) 0.8632(2) -0.24909(15) 0.0189(4) Uani 1 1 d . . .
O10 O -0.0449(2) 0.8872(2) -0.38657(13) 0.0153(4) Uani 1 1 d . . .
O11 O 0.3667(2) 0.68847(18) 0.09081(13) 0.0126(3) Uani 1 1 d . . .
O12 O 0.6453(3) 0.1716(3) 0.09248(18) 0.0130(5) Uani 0.7100(15) 1 d P . 1
O13 O -0.3543(2) 0.80032(19) -0.07162(15) 0.0192(4) Uani 1 1 d . . .
O12A O 0.3642(7) 0.3123(7) -0.0934(5) 0.0163(13) Uani 0.2900(15) 1 d P . 2
N1 N 0.3100(2) 0.6214(2) 0.56519(16) 0.0124(4) Uani 1 1 d . . .
N2 N 0.5111(2) 0.7247(2) 0.53575(15) 0.0108(4) Uani 1 1 d . . .
N3 N 0.5102(2) 0.8142(2) 0.36738(16) 0.0122(4) Uani 1 1 d . . .
C1 C 0.1990(3) 0.5736(3) 0.57464(19) 0.0141(5) Uani 1 1 d . . .
H1 H 0.1506 0.5833 0.5237 0.017 Uiso 1 1 calc R . .
C2 C 0.1536(3) 0.5106(3) 0.6571(2) 0.0184(5) Uani 1 1 d . . .
H2 H 0.0748 0.4779 0.6626 0.022 Uiso 1 1 calc R . .
C3 C 0.2246(3) 0.4964(3) 0.7307(2) 0.0193(5) Uani 1 1 d . . .
H3 H 0.1958 0.4526 0.7871 0.023 Uiso 1 1 calc R . .
C4 C 0.3384(3) 0.5460(3) 0.72235(19) 0.0169(5) Uani 1 1 d . . .
H4 H 0.3882 0.5366 0.7725 0.020 Uiso 1 1 calc R . .
C5 C 0.3775(3) 0.6094(2) 0.63919(18) 0.0119(4) Uani 1 1 d . . .
C6 C 0.4937(3) 0.6700(3) 0.62201(18) 0.0119(4) Uani 1 1 d . . .
C7 C 0.5818(3) 0.6726(3) 0.68349(19) 0.0156(5) Uani 1 1 d . . .
H7 H 0.5679 0.6373 0.7457 0.019 Uiso 1 1 calc R . .
C8 C 0.6907(3) 0.7283(3) 0.6515(2) 0.0179(5) Uani 1 1 d . . .
H8 H 0.7531 0.7300 0.6920 0.021 Uiso 1 1 calc R . .
C9 C 0.7095(3) 0.7819(3) 0.5606(2) 0.0155(5) Uani 1 1 d . . .
H9 H 0.7853 0.8179 0.5379 0.019 Uiso 1 1 calc R . .
C10 C 0.6142(3) 0.7809(3) 0.50460(18) 0.0119(4) Uani 1 1 d . . .
C11 C 0.6114(3) 0.8360(3) 0.40783(18) 0.0114(4) Uani 1 1 d . . .
C12 C 0.7005(3) 0.9061(3) 0.36134(19) 0.0158(5) Uani 1 1 d . . .
H12 H 0.7717 0.9192 0.3899 0.019 Uiso 1 1 calc R . .
C13 C 0.6836(3) 0.9570(3) 0.2716(2) 0.0188(5) Uani 1 1 d . . .
H13 H 0.7426 1.0063 0.2385 0.023 Uiso 1 1 calc R . .
C14 C 0.5800(3) 0.9350(3) 0.2315(2) 0.0191(5) Uani 1 1 d . . .
H14 H 0.5667 0.9693 0.1706 0.023 Uiso 1 1 calc R . .
C15 C 0.4959(3) 0.8625(3) 0.28103(19) 0.0162(5) Uani 1 1 d . . .
H15 H 0.4257 0.8465 0.2529 0.019 Uiso 1 1 calc R . .
C16 C 0.1968(3) 0.5854(3) 0.01644(19) 0.0148(5) Uani 1 1 d . . .
H16A H 0.2554 0.5781 -0.0505 0.018 Uiso 1 1 calc R . .
H16B H 0.1589 0.5077 0.0230 0.018 Uiso 1 1 calc R . .
C17 C 0.0669(3) 0.7255(3) 0.0344(2) 0.0196(5) Uani 1 1 d . . .
H17A H 0.0092 0.7333 0.1016 0.024 Uiso 1 1 calc R . .
H17B H 0.1048 0.8032 0.0268 0.024 Uiso 1 1 calc R . .
C18 C -0.0336(3) 0.7420(3) -0.0335(2) 0.0168(5) Uani 1 1 d . . .
H18A H -0.0763 0.6677 -0.0237 0.020 Uiso 1 1 calc R . .
H18B H 0.0242 0.7304 -0.1010 0.020 Uiso 1 1 calc R . .
C19 C -0.1574(3) 0.8864(3) -0.0159(2) 0.0165(5) Uani 1 1 d . . .
H19A H -0.1132 0.9593 -0.0286 0.020 Uiso 1 1 calc R . .
H19B H -0.2097 0.8992 0.0530 0.020 Uiso 1 1 calc R . .
H100 H 0.170(4) 0.965(4) 0.462(3) 0.029(11) Uiso 1 1 d . . .

loop_
_atom_site_aniso_label
_atom_site_aniso_U_11
_atom_site_aniso_U_22
_atom_site_aniso_U_33
_atom_site_aniso_U_23
_atom_site_aniso_U_13
_atom_site_aniso_U_12
Cu1 0.01026(14) 0.01151(14) 0.01037(14) 0.00135(10) -0.00405(11) -0.00598(11)
V1 0.0087(3) 0.0055(2) 0.0094(3) 0.00120(19) -0.0022(2) -0.0031(2)
V2 0.01060(19) 0.00890(18) 0.00982(18) -0.00070(14) -0.00218(15) -0.00475(15)
V3 0.00973(18) 0.00854(18) 0.01106(19) 0.00028(14) -0.00155(15) -0.00244(15)
V1A 0.0091(7) 0.0040(6) 0.0096(7) 0.0006(4) -0.0019(5) -0.0029(5)
P1 0.0101(3) 0.0058(3) 0.0095(3) 0.0005(2) -0.0023(2) -0.0033(2)
P2 0.0086(3) 0.0087(3) 0.0109(3) 0.0003(2) -0.0010(2) -0.0046(2)
O1 0.0153(9) 0.0198(9) 0.0151(9) -0.0023(7) -0.0048(7) -0.0097(8)
O2 0.0139(8) 0.0093(8) 0.0094(8) -0.0002(6) -0.0025(6) -0.0061(7)
O3 0.0127(8) 0.0199(9) 0.0117(8) -0.0005(7) 0.0004(7) -0.0073(7)
O4 0.0132(9) 0.0141(9) 0.0149(9) 0.0024(7) -0.0027(7) -0.0040(7)
O5 0.0325(12) 0.0114(9) 0.0200(10) 0.0012(7) -0.0050(9) -0.0054(8)
O6 0.0167(9) 0.0214(10) 0.0144(9) 0.0004(7) -0.0013(7) -0.0100(8)
O7 0.0131(8) 0.0063(8) 0.0207(9) 0.0015(7) -0.0008(7) -0.0024(7)
O8 0.0122(8) 0.0073(8) 0.0168(9) 0.0004(6) -0.0027(7) -0.0043(7)
O9 0.0142(9) 0.0167(9) 0.0275(11) 0.0033(8) -0.0093(8) -0.0049(8)
O10 0.0165(9) 0.0170(9) 0.0126(9) 0.0001(7) -0.0014(7) -0.0076(8)
O11 0.0175(9) 0.0075(8) 0.0144(9) 0.0004(6) -0.0031(7) -0.0068(7)
O12 0.0149(12) 0.0091(11) 0.0144(12) 0.0005(9) -0.0050(10) -0.0027(10)
O13 0.0111(8) 0.0105(8) 0.0331(11) -0.0050(8) 0.0054(8) -0.0068(7)
O12A 0.019(3) 0.013(3) 0.015(3) -0.001(2) -0.005(3) -0.003(3)
N1 0.0124(10) 0.0100(9) 0.0142(10) -0.0007(7) -0.0022(8) -0.0038(8)
N2 0.0114(9) 0.0107(9) 0.0110(9) 0.0016(7) -0.0039(8) -0.0040(8)
N3 0.0104(9) 0.0146(10) 0.0132(10) 0.0024(8) -0.0045(8) -0.0056(8)
C1 0.0149(11) 0.0115(11) 0.0179(12) 0.0008(9) -0.0039(10) -0.0070(9)
C2 0.0179(13) 0.0152(12) 0.0228(14) 0.0039(10) -0.0024(11) -0.0083(10)
C3 0.0219(14) 0.0186(13) 0.0172(13) 0.0052(10) -0.0017(11) -0.0090(11)
C4 0.0197(13) 0.0163(12) 0.0139(12) 0.0047(9) -0.0045(10) -0.0056(10)
C5 0.0120(11) 0.0077(10) 0.0145(11) 0.0013(8) -0.0027(9) -0.0020(9)
C6 0.0140(11) 0.0098(11) 0.0108(11) 0.0006(8) -0.0041(9) -0.0022(9)
C7 0.0217(13) 0.0130(11) 0.0134(12) 0.0036(9) -0.0080(10) -0.0055(10)
C8 0.0223(13) 0.0164(12) 0.0206(13) 0.0016(10) -0.0143(11) -0.0079(11)
C9 0.0171(12) 0.0139(12) 0.0196(13) 0.0011(9) -0.0093(10) -0.0073(10)
C10 0.0118(11) 0.0101(10) 0.0155(12) 0.0004(9) -0.0059(9) -0.0042(9)
C11 0.0112(11) 0.0107(11) 0.0133(11) 0.0014(8) -0.0042(9) -0.0045(9)
C12 0.0159(12) 0.0195(13) 0.0168(12) 0.0012(10) -0.0042(10) -0.0120(11)
C13 0.0174(13) 0.0241(14) 0.0200(13) 0.0061(11) -0.0056(10) -0.0130(11)
C14 0.0188(13) 0.0279(15) 0.0166(13) 0.0096(11) -0.0072(10) -0.0139(12)
C15 0.0145(12) 0.0228(13) 0.0154(12) 0.0055(10) -0.0079(10) -0.0092(10)
C16 0.0181(12) 0.0158(12) 0.0139(12) 0.0017(9) -0.0072(10) -0.0079(10)
C17 0.0172(13) 0.0222(14) 0.0199(13) 0.0010(11) -0.0113(11) -0.0036(11)
C18 0.0177(12) 0.0156(12) 0.0202(13) 0.0033(10) -0.0101(10) -0.0065(10)
C19 0.0166(12) 0.0152(12) 0.0168(12) -0.0016(9) -0.0075(10) -0.0025(10)

loop_
_atom_type_symbol
_atom_type_description
_atom_type_scat_dispersion_real
_atom_type_scat_dispersion_imag
_atom_type_scat_source
C C 0.0033 0.0016 'International Tables Vol C Tables 4.2.6.8 and 6.1.1.4'
H H 0.0000 0.0000 'International Tables Vol C Tables 4.2.6.8 and 6.1.1.4'
N N 0.0061 0.0033 'International Tables Vol C Tables 4.2.6.8 and 6.1.1.4'
O O 0.0106 0.0060 'International Tables Vol C Tables 4.2.6.8 and 6.1.1.4'
P P 0.1023 0.0942 'International Tables Vol C Tables 4.2.6.8 and 6.1.1.4'
V V 0.3005 0.5294 'International Tables Vol C Tables 4.2.6.8 and 6.1.1.4'
Cu Cu 0.3201 1.2651 'International Tables Vol C Tables 4.2.6.8 and 6.1.1.4'

loop_
_geom_angle_atom_site_label_1
_geom_angle_atom_site_label_2
_geom_angle_atom_site_label_3
_geom_angle
_geom_angle_site_symmetry_1
_geom_angle_site_symmetry_3
_geom_angle_publ_flag
O1 Cu1 N2 162.53(9) . . ?
O1 Cu1 N3 95.52(9) . . ?
N2 Cu1 N3 80.52(9) . . ?
O1 Cu1 N1 102.24(9) . . ?
N2 Cu1 N1 79.96(9) . . ?
N3 Cu1 N1 160.25(9) . . ?
O1 Cu1 O4 94.03(8) . . ?
N2 Cu1 O4 103.22(8) . . ?
N3 Cu1 O4 94.60(8) . . ?
N1 Cu1 O4 92.73(8) . . ?
O12 V1 O13 110.29(12) . 2_565 ?
O12 V1 O8 100.75(11) . 1_645 ?
O13 V1 O8 87.42(8) 2_565 1_645 ?
O12 V1 O7 98.76(11) . . ?
O13 V1 O7 86.84(8) 2_565 . ?
O8 V1 O7 160.46(8) 1_645 . ?
O12 V1 O11 110.65(11) . 2_665 ?
O13 V1 O11 139.06(9) 2_565 2_665 ?
O8 V1 O11 85.50(8) 1_645 2_665 ?
O7 V1 O11 86.65(8) . 2_665 ?
O6 V2 O1 108.46(10) . . ?
O6 V2 O5 109.16(10) . . ?
O1 V2 O5 111.41(10) . . ?
O6 V2 O2 107.55(9) . . ?
O1 V2 O2 110.62(9) . . ?
O5 V2 O2 109.54(9) . . ?
O9 V3 O10 108.98(10) . . ?
O9 V3 O5 108.67(10) . 2_575 ?
O10 V3 O5 109.07(10) . 2_575 ?
O9 V3 O3 111.21(10) . . ?
O10 V3 O3 107.29(9) . . ?
O5 V3 O3 111.56(9) 2_575 . ?
O12A V1A O13 96.9(3) . 2_565 ?
O12A V1A O11 101.6(3) . 2_665 ?
O13 V1A O11 161.43(12) 2_565 2_665 ?
O12A V1A O8 106.0(2) . 1_645 ?
O13 V1A O8 89.01(9) 2_565 1_645 ?
O11 V1A O8 87.44(9) 2_665 1_645 ?
O12A V1A O7 111.4(2) . . ?
O13 V1A O7 85.76(10) 2_565 . ?
O11 V1A O7 86.02(9) 2_665 . ?
O8 V1A O7 142.53(10) 1_645 . ?
O7 P1 O11 113.75(11) . . ?
O7 P1 O2 109.01(10) . . ?
O11 P1 O2 108.35(10) . . ?
O7 P1 C16 110.83(12) . . ?
O11 P1 C16 109.19(11) . . ?
O2 P1 C16 105.35(12) . . ?
O8 P2 O13 114.31(11) . . ?
O8 P2 O3 109.09(11) . . ?
O13 P2 O3 107.07(11) . . ?
O8 P2 C19 109.77(12) . . ?
O13 P2 C19 109.29(13) . . ?
O3 P2 C19 107.04(12) . . ?
V2 O1 Cu1 147.01(12) . . ?
P1 O2 V2 130.44(11) . . ?
P2 O3 V3 141.36(12) . . ?
V2 O5 V3 156.45(14) . 2_575 ?
P1 O7 V1 155.07(13) . . ?
P1 O7 V1A 127.74(12) . . ?
V1 O7 V1A 28.02(5) . . ?
P2 O8 V1 141.19(12) . 1_465 ?
P2 O8 V1A 169.82(13) . 1_465 ?
V1 O8 V1A 28.94(5) 1_465 1_465 ?
P1 O11 V1A 139.98(12) . 2_665 ?
P1 O11 V1 131.88(11) . 2_665 ?
V1A O11 V1 29.40(5) 2_665 2_665 ?
P2 O13 V1A 140.78(14) . 2_565 ?
P2 O13 V1 142.40(12) . 2_565 ?
V1A O13 V1 29.98(5) 2_565 2_565 ?
C1 N1 C5 118.9(2) . . ?
C1 N1 Cu1 126.74(18) . . ?
C5 N1 Cu1 114.30(17) . . ?
C6 N2 C10 122.2(2) . . ?
C6 N2 Cu1 119.11(17) . . ?
C10 N2 Cu1 118.69(17) . . ?
C15 N3 C11 119.2(2) . . ?
C15 N3 Cu1 126.52(18) . . ?
C11 N3 Cu1 114.10(17) . . ?
N1 C1 C2 121.7(3) . . ?
C3 C2 C1 118.9(3) . . ?
C2 C3 C4 120.0(3) . . ?
C5 C4 C3 118.5(3) . . ?
N1 C5 C4 122.0(2) . . ?
N1 C5 C6 113.9(2) . . ?
C4 C5 C6 124.1(2) . . ?
N2 C6 C7 120.2(2) . . ?
N2 C6 C5 112.6(2) . . ?
C7 C6 C5 127.1(2) . . ?
C6 C7 C8 118.2(2) . . ?
C7 C8 C9 120.8(2) . . ?
C10 C9 C8 118.0(2) . . ?
N2 C10 C9 120.6(2) . . ?
N2 C10 C11 112.5(2) . . ?
C9 C10 C11 126.9(2) . . ?
N3 C11 C12 121.6(2) . . ?
N3 C11 C10 114.1(2) . . ?
C12 C11 C10 124.3(2) . . ?
C11 C12 C13 118.6(2) . . ?
C14 C13 C12 119.3(2) . . ?
C15 C14 C13 119.2(3) . . ?
N3 C15 C14 122.1(2) . . ?
C17 C16 P1 113.11(18) . . ?
C18 C17 C16 113.2(2) . . ?
C17 C18 C19 111.2(2) . . ?
C18 C19 P2 115.20(19) . . ?

loop_
_geom_bond_atom_site_label_1
_geom_bond_atom_site_label_2
_geom_bond_distance
_geom_bond_site_symmetry_2
_geom_bond_publ_flag
Cu1 O1 1.9213(19) . ?
Cu1 N2 1.936(2) . ?
Cu1 N3 2.016(2) . ?
Cu1 N1 2.028(2) . ?
Cu1 O4 2.184(2) . ?
V1 O12 1.592(3) . ?
V1 O13 1.956(2) 2_565 ?
V1 O8 1.9666(19) 1_645 ?
V1 O7 1.9715(19) . ?
V1 O11 1.9978(19) 2_665 ?
V2 O6 1.6086(19) . ?
V2 O1 1.6717(19) . ?
V2 O5 1.770(2) . ?
V2 O2 1.8570(18) . ?
V3 O9 1.613(2) . ?
V3 O10 1.651(2) . ?
V3 O5 1.791(2) 2_575 ?
V3 O3 1.8482(19) . ?
V1A O12A 1.600(7) . ?
V1A O13 1.863(2) 2_565 ?
V1A O11 1.890(2) 2_665 ?
V1A O8 2.002(2) 1_645 ?
V1A O7 2.096(2) . ?
P1 O7 1.5120(19) . ?
P1 O11 1.5281(18) . ?
P1 O2 1.5606(19) . ?
P1 C16 1.788(3) . ?
P2 O8 1.5133(19) . ?
P2 O13 1.5213(19) . ?
P2 O3 1.551(2) . ?
P2 C19 1.792(3) . ?
O5 V3 1.791(2) 2_575 ?
O8 V1 1.9666(19) 1_465 ?
O8 V1A 2.002(2) 1_465 ?
O11 V1A 1.890(2) 2_665 ?
O11 V1 1.9979(19) 2_665 ?
O13 V1A 1.863(2) 2_565 ?
O13 V1 1.956(2) 2_565 ?
N1 C1 1.348(3) . ?
N1 C5 1.363(3) . ?
N2 C6 1.342(3) . ?
N2 C10 1.342(3) . ?
N3 C15 1.338(3) . ?
N3 C11 1.363(3) . ?
C1 C2 1.393(4) . ?
C2 C3 1.379(4) . ?
C3 C4 1.388(4) . ?
C4 C5 1.385(4) . ?
C5 C6 1.478(4) . ?
C6 C7 1.390(4) . ?
C7 C8 1.391(4) . ?
C8 C9 1.396(4) . ?
C9 C10 1.385(3) . ?
C10 C11 1.484(3) . ?
C11 C12 1.385(3) . ?
C12 C13 1.396(4) . ?
C13 C14 1.383(4) . ?
C14 C15 1.383(4) . ?
C16 C17 1.533(4) . ?
C17 C18 1.520(4) . ?
C18 C19 1.533(4) . ?
